data_2001784
loop_
_publ_author_name
'Dias Rodrigues, A. M. G.'
'de Almeida Santos, R. H.'
'Lechat, J. R.'

_publ_section_title
;
 Structure of (4\a)-13-hydroxykaur-16-en-18-oic acid (steviol) methanol
 solvate
;
_journal_issue 4
_journal_name_full 'Acta Crystallographica Section C'
_journal_page_first 729
_journal_page_last 731
_journal_paper_doi 10.1107/S0108270192009181
_journal_volume 49
_journal_year 1993
_chemical_formula_moiety 'C20 H30 O3,C1 H4 O1'
_chemical_formula_sum 'C21 H34 O4'
_chemical_formula_weight 350.5
_symmetry_cell_setting orthorhombic
_symmetry_space_group_name_Hall 'P 2ac 2ab'
_symmetry_space_group_name_H-M 'P 21 21 21'
_cell_angle_alpha 90.
_cell_angle_beta 90.
_cell_angle_gamma 90.
_cell_formula_units_Z 4
_cell_length_a 7.407(2)
_cell_length_b 14.442(3)
_cell_length_c 17.696(3)
_cell_volume 1893.0(7)
_diffrn_radiation_type Cu
_diffrn_radiation_wavelength 1.54056
_exptl_crystal_density_diffrn 1.23
_exptl_crystal_density_meas 1.20
_exptl_crystal_F_000 768
_cod_data_source_file cd1002.cif
_cod_data_source_block cd1002_structure_1_of_1
_cod_depositor_comments
;
 Marking attached hydrogen atoms.

 Antanas Vaitkus,
 2017-08-02
;
_cod_original_cell_volume 1893.0(10)
_cod_database_code 2001784

loop_
_atom_site_label
_atom_site_fract_x
_atom_site_fract_y
_atom_site_fract_z
_atom_site_attached_hydrogens
C(1) .2447(7) .5078(3) .5118(3) 0
C(2) .2619(7) .4606(3) .4353(3) 0
C(3) .4160(6) .3921(3) .4342(3) 0
C(4) .5991(6) .4338(3) .4575(2) 0
C(5) .5746(6) .4857(3) .5341(2) 0
C(6) .7476(6) .5250(3) .5684(2) 0
C(7) .7174(6) .5464(3) .6511(2) 0
C(8) .5663(5) .6150(3) .6637(2) 0
C(9) .3949(5) .5851(3) .6209(2) 0
C(10) .4176(5) .5570(3) .5371(2) 0
C(11) .2399(6) .6537(3) .6370(3) 0
C(12) .2951(6) .7552(3) .6411(3) 0
C(13) .4684(6) .7691(2) .6856(2) 0
C(14) .6180(6) .7154(3) .6465(2) 0
C(15) .5229(7) .6240(3) .7496(2) 1
C(16) .4585(6) .7212(3) .7610(2) 0
C(17) .4093(8) .7607(3) .8248(3) 0
C(18) .7317(7) .3532(3) .4671(3) 3
C(19) .6729(6) .4930(3) .3945(2) 0
C(20) .4506(6) .6391(3) .4841(2) 3
O(21) .4967(4) .8660(2) .6905(2) 0
O(22) .8358(4) .5256(2) .4089(2) 0
O(23) .5989(5) .5062(2) .3346(2) 0
O(M) .8321(5) .9047(3) .7477(3) 0
C(M) .9145(8) .8504(5) .8021(3) 3
H(21) .621(2) .879(4) .704(3) 0
H(22) .886(6) .564(3) .369(2) 0
H(M) .923(5) .953(3) .754(3) 0
H(1a) .2099 .4552 .5527 0
H(1b) .1383 .5579 .5076 0
H(2b) .2846 .5121 .3924 0
H(2a) .1381 .4236 .4232 0
H(3a) .4280 .3661 .3769 0
H(3b) .3834 .3363 .4718 0
H(5) .5329 .4290 .5703 0
H(6a) .8545 .4734 .5634 0
H(6b) .7864 .5864 .5390 0
H(7a) .8402 .5741 .6741 0
H(7b) .6834 .4824 .6800 0
H(9) .3574 .5184 .6441 0
H(11a) .1409 .6473 .5927 0
H(11b) .1790 .6355 .6906 0
H(12a) .3154 .7803 .5846 0
H(12b) .1894 .7936 .6687 0
H(14a) .7484 .7331 .6694 0
H(14b) .6188 .7287 .5860 0
H(15a) .4160 .5751 .7649 0
H(15b) .6399 .6100 .7832 0
H(17a) .4015 .7178 .8746 0
